data_7051986
loop_
_publ_author_name
'Nath, Naba K.'
'Saha, Binoy K.'
'Nangia, Ashwini'

_publ_section_title
;
 Isostructural polymorphs of triiodophloroglucinol and
 triiodoresorcinol
;
_journal_issue 10
_journal_name_full 'New Journal of Chemistry'
_journal_page_first 1693
_journal_paper_doi 10.1039/b804905j
_journal_volume 32
_journal_year 2008
_chemical_formula_moiety 'C6 H3 I3 O, C6 H3 I3 O2'
_chemical_formula_sum 'C6 H3 I3 O1.5'
_chemical_formula_weight 479.78
_chemical_name_common 'triiodophenol, triiodoresorcinol'
_chemical_name_systematic
;
triiodophenol, triiodoresorcinol
;
_space_group_IT_number 19
_symmetry_cell_setting orthorhombic
_symmetry_space_group_name_Hall 'P 2ac 2ab'
_symmetry_space_group_name_H-M 'P 21 21 21'
_atom_sites_solution_primary direct
_atom_sites_solution_secondary difmap
_audit_creation_method SHELXL-97
_cell_angle_alpha 90.00
_cell_angle_beta 90.00
_cell_angle_gamma 90.00
_cell_formula_units_Z 4
_cell_length_a 4.4419(3)
_cell_length_b 14.3683(9)
_cell_length_c 14.5730(9)
_cell_measurement_reflns_used 8415
_cell_measurement_temperature 100(2)
_cell_measurement_theta_max 28.23
_cell_measurement_theta_min 2.80
_cell_volume 930.09(10)
_computing_cell_refinement 'Bruker SMART'
_computing_data_collection 'Bruker SMART'
_computing_data_reduction 'Bruker SAINT'
_computing_molecular_graphics 'Bruker SHELXTL'
_computing_publication_material 'Bruker SHELXTL'
_computing_structure_refinement 'SHELXL-97 (Sheldrick, 1997)'
_computing_structure_solution 'SHELXS-97 (Sheldrick, 1990)'
_diffrn_ambient_temperature 100(2)
_diffrn_measured_fraction_theta_full 1.000
_diffrn_measured_fraction_theta_max 1.000
_diffrn_measurement_device_type 'CCD area detector'
_diffrn_measurement_method 'phi and omega scans'
_diffrn_radiation_monochromator graphite
_diffrn_radiation_source 'fine-focus sealed tube'
_diffrn_radiation_type MoK\a
_diffrn_radiation_wavelength 0.71073
_diffrn_reflns_av_R_equivalents 0.0242
_diffrn_reflns_av_sigmaI/netI 0.0164
_diffrn_reflns_limit_h_max 5
_diffrn_reflns_limit_h_min -5
_diffrn_reflns_limit_k_max 17
_diffrn_reflns_limit_k_min -17
_diffrn_reflns_limit_l_max 17
_diffrn_reflns_limit_l_min -17
_diffrn_reflns_number 9609
_diffrn_reflns_theta_full 26.01
_diffrn_reflns_theta_max 26.01
_diffrn_reflns_theta_min 1.99
_exptl_absorpt_coefficient_mu 10.024
_exptl_absorpt_correction_T_max 0.3792
_exptl_absorpt_correction_T_min 0.1571
_exptl_absorpt_correction_type multi-scan
_exptl_absorpt_process_details 'SADABS - Bruker Nonius area detector scaling and absorption correction - V2.10'
_exptl_crystal_colour brown
_exptl_crystal_density_diffrn 3.416
_exptl_crystal_density_method 'not measured'
_exptl_crystal_description block
_exptl_crystal_F_000 834
_exptl_crystal_size_max 0.24
_exptl_crystal_size_mid 0.20
_exptl_crystal_size_min 0.12
_refine_diff_density_max 0.699
_refine_diff_density_min -0.844
_refine_diff_density_rms 0.147
_refine_ls_abs_structure_details 'Flack H D (1983), Acta Cryst. A39, 876-881'
_refine_ls_abs_structure_Flack 0.15(7)
_refine_ls_extinction_method none
_refine_ls_goodness_of_fit_ref 1.197
_refine_ls_matrix_type full
_refine_ls_number_parameters 112
_refine_ls_number_reflns 1846
_refine_ls_number_restraints 1
_refine_ls_restrained_S_all 1.198
_refine_ls_R_factor_all 0.0217
_refine_ls_R_factor_gt 0.0215
_refine_ls_shift/su_max 0.000
_refine_ls_shift/su_mean 0.000
_refine_ls_structure_factor_coef Fsqd
_refine_ls_weighting_details 'calc w=1/[\s^2^(Fo^2^)+(0.0220P)^2^+2.6846P] where P=(Fo^2^+2Fc^2^)/3'
_refine_ls_weighting_scheme calc
_refine_ls_wR_factor_gt 0.0535
_refine_ls_wR_factor_ref 0.0536
_reflns_number_gt 1834
_reflns_number_total 1846
_reflns_threshold_expression >2sigma(I)
_cod_data_source_file b804905j.txt
_cod_data_source_block an570_m_tip+tir-o
_cod_depositor_comments
;
The following automatic conversions were performed:
'_symmetry_cell_setting' value 'Orthorhombic' changed to 'orthorhombic'
according to '/home/saulius/struct/CIF-dictionaries/cif_core.dic'
dictionary named 'cif_core.dic' version 2.4.1 from 2010-06-29.

Automatic conversion script
Id: cif_fix_enum 1527 2010-12-29 10:47:43Z saulius 
;
_cod_original_sg_symbol_H-M 'P2(1)2(1)2(1) '
_cod_original_formula_sum 'C6 H3 I3 O1.50'
_cod_database_code 7051986

loop_
_symmetry_equiv_pos_as_xyz
'x, y, z'
'-x+1/2, -y, z+1/2'
'-x, y+1/2, -z+1/2'
'x+1/2, -y+1/2, -z'

loop_
_atom_site_label
_atom_site_type_symbol
_atom_site_fract_x
_atom_site_fract_y
_atom_site_fract_z
_atom_site_U_iso_or_equiv
_atom_site_adp_type
_atom_site_occupancy
_atom_site_symmetry_multiplicity
_atom_site_calc_flag
_atom_site_refinement_flags
_atom_site_disorder_assembly
_atom_site_disorder_group
I2 I 0.99943(9) -0.15388(3) 0.06868(3) 0.03151(10) Uani 1 1 d . . .
I3 I 0.37773(9) 0.16146(3) 0.26841(3) 0.03704(11) Uani 1 1 d . . .
I1 I 0.26763(10) 0.12760(3) -0.14024(3) 0.04248(13) Uani 1 1 d . . .
C6 C 0.4907(15) 0.0915(4) 0.1465(4) 0.0290(12) Uani 1 1 d . . .
C3 C 0.6272(15) -0.0012(4) -0.0164(4) 0.0286(13) Uani 1 1 d . . .
C4 C 0.7381(13) -0.0316(4) 0.0678(4) 0.0297(12) Uani 1 1 d . . .
C5 C 0.6772(12) 0.0141(4) 0.1491(4) 0.0282(13) Uani 1 1 d . . .
C2 C 0.4400(13) 0.0775(4) -0.0163(4) 0.0300(13) Uani 1 1 d . . .
C1 C 0.3697(14) 0.1238(4) 0.0639(4) 0.0315(13) Uani 1 1 d . . .
O1 O 0.1807(17) 0.1938(5) 0.0578(5) 0.040(2) Uani 0.645(12) 1 d P . .
O3 O 0.775(2) -0.0152(7) 0.2235(7) 0.031(3) Uani 0.405(12) 1 d P . .
O2 O 0.675(2) -0.0466(7) -0.0858(7) 0.038(3) Uani 0.473(12) 1 d P . .

loop_
_atom_site_aniso_label
_atom_site_aniso_U_11
_atom_site_aniso_U_22
_atom_site_aniso_U_33
_atom_site_aniso_U_23
_atom_site_aniso_U_13
_atom_site_aniso_U_12
I2 0.02194(17) 0.02587(18) 0.0467(2) 0.00084(17) 0.00194(17) -0.00047(18)
I3 0.0316(2) 0.0372(2) 0.0423(2) -0.00202(19) 0.01264(18) -0.00192(18)
I1 0.0343(2) 0.0443(2) 0.0488(3) 0.01210(19) -0.0123(2) -0.00625(19)
C6 0.021(3) 0.029(3) 0.037(3) -0.003(2) 0.009(3) 0.001(3)
C3 0.024(3) 0.024(3) 0.037(3) -0.002(2) 0.001(3) -0.005(2)
C4 0.015(2) 0.024(3) 0.050(4) 0.000(3) 0.007(3) -0.004(2)
C5 0.018(3) 0.024(3) 0.043(4) 0.004(2) 0.003(2) -0.006(2)
C2 0.022(3) 0.030(3) 0.038(3) 0.008(3) 0.002(2) -0.005(2)
C1 0.021(3) 0.028(3) 0.045(4) 0.007(3) 0.009(3) -0.003(3)
O1 0.042(5) 0.028(4) 0.051(5) -0.003(3) 0.002(4) 0.013(3)
O3 0.026(5) 0.035(6) 0.031(6) 0.004(4) 0.001(5) 0.009(5)
O2 0.030(6) 0.049(6) 0.035(5) -0.012(4) -0.002(4) -0.001(4)

loop_
_atom_type_symbol
_atom_type_description
_atom_type_scat_dispersion_real
_atom_type_scat_dispersion_imag
_atom_type_scat_source
C C 0.0033 0.0016 'International Tables Vol C Tables 4.2.6.8 and 6.1.1.4'
H H 0.0000 0.0000 'International Tables Vol C Tables 4.2.6.8 and 6.1.1.4'
O O 0.0106 0.0060 'International Tables Vol C Tables 4.2.6.8 and 6.1.1.4'
I I -0.4742 1.8119 'International Tables Vol C Tables 4.2.6.8 and 6.1.1.4'

loop_
_geom_angle_atom_site_label_1
_geom_angle_atom_site_label_2
_geom_angle_atom_site_label_3
_geom_angle
_geom_angle_site_symmetry_1
_geom_angle_site_symmetry_3
_geom_angle_publ_flag
C5 C6 C1 121.3(6) . . ?
C5 C6 I3 120.2(5) . . ?
C1 C6 I3 118.5(4) . . ?
O2 C3 C4 120.0(7) . . ?
O2 C3 C2 122.3(7) . . ?
C4 C3 C2 117.5(5) . . ?
C5 C4 C3 122.5(5) . . ?
C5 C4 I2 120.0(4) . . ?
C3 C4 I2 117.5(4) . . ?
O3 C5 C4 121.3(7) . . ?
O3 C5 C6 120.3(7) . . ?
C4 C5 C6 118.4(6) . . ?
C1 C2 C3 121.5(6) . . ?
C1 C2 I1 118.9(4) . . ?
C3 C2 I1 119.6(5) . . ?
O1 C1 C2 117.1(6) . . ?
O1 C1 C6 124.0(6) . . ?
C2 C1 C6 118.8(6) . . ?

loop_
_geom_bond_atom_site_label_1
_geom_bond_atom_site_label_2
_geom_bond_distance
_geom_bond_site_symmetry_2
_geom_bond_publ_flag
I2 C4 2.105(6) . ?
I3 C6 2.102(6) . ?
I1 C2 2.090(6) . ?
C6 C5 1.387(8) . ?
C6 C1 1.397(9) . ?
C3 O2 1.223(11) . ?
C3 C4 1.392(9) . ?
C3 C2 1.404(9) . ?
C4 C5 1.381(9) . ?
C5 O3 1.241(11) . ?
C2 C1 1.380(9) . ?
C1 O1 1.313(9) . ?
